data_7034557
loop_
_publ_author_name
'Wang, Xin-Ming'
'Chen, Shuo'
'Fan, Rui-Qing'
'Zhang, Fu-Qiang'
'Yang, Yu-Lin'

_publ_section_title
;
 Facile luminescent tuning of Zn(II)/Hg(II) complexes based on flexible,
 semi-rigid and rigid polydentate Schiff bases from blue to green to red:
 structural, photophysics, electrochemistry and theoretical calculations
 studies.
;
_journal_issue 17
_journal_name_full 'Dalton transactions (Cambridge, England : 2003)'
_journal_page_first 8107
_journal_page_last 8125
_journal_paper_doi 10.1039/c5dt00057b
_journal_volume 44
_journal_year 2015
_chemical_formula_sum 'C9 H11 N2 O'
_chemical_formula_weight 163.20
_chemical_name_systematic
;
?
;
_space_group_IT_number 14
_symmetry_cell_setting monoclinic
_symmetry_space_group_name_Hall '-P 2ybc'
_symmetry_space_group_name_H-M 'P 1 21/c 1'
_atom_sites_solution_hydrogens geom
_atom_sites_solution_primary direct
_atom_sites_solution_secondary difmap
_audit_creation_method SHELXL-97
_audit_update_record
;
2013-04-10 deposited with the CCDC.
2015-03-23 downloaded from the CCDC.
;
_cell_angle_alpha 90.00
_cell_angle_beta 102.611(12)
_cell_angle_gamma 90.00
_cell_formula_units_Z 4
_cell_length_a 5.4024(8)
_cell_length_b 14.0910(16)
_cell_length_c 11.7517(13)
_cell_measurement_reflns_used 3777
_cell_measurement_temperature 293(2)
_cell_measurement_theta_max 29.22
_cell_measurement_theta_min 3.39
_cell_volume 873.02(19)
_computing_cell_refinement 'Bruker SMART'
_computing_data_collection 'Bruker SMART'
_computing_data_reduction 'Bruker SAINT'
_computing_molecular_graphics SHELXP-97
_computing_publication_material SHELXTL
_computing_structure_refinement 'SHELXL-97 (Sheldrick, 1997)'
_computing_structure_solution 'SHELXS-97 (Sheldrick, 1990)'
_diffrn_ambient_temperature 293(2)
_diffrn_measured_fraction_theta_full 0.983
_diffrn_measured_fraction_theta_max 0.830
_diffrn_measurement_device_type 'Bruker Apex II'
_diffrn_measurement_method 'phi and omega scans'
_diffrn_radiation_monochromator graphite
_diffrn_radiation_source 'fine-focus sealed tube'
_diffrn_radiation_type MoK\a
_diffrn_radiation_wavelength 0.71073
_diffrn_reflns_av_R_equivalents 0.0545
_diffrn_reflns_av_sigmaI/netI 0.1199
_diffrn_reflns_limit_h_max 7
_diffrn_reflns_limit_h_min -4
_diffrn_reflns_limit_k_max 18
_diffrn_reflns_limit_k_min -16
_diffrn_reflns_limit_l_max 15
_diffrn_reflns_limit_l_min -14
_diffrn_reflns_number 3777
_diffrn_reflns_theta_full 25.00
_diffrn_reflns_theta_max 29.22
_diffrn_reflns_theta_min 3.39
_diffrn_standards_decay_% 0
_diffrn_standards_interval_count 0
_diffrn_standards_interval_time 0
_diffrn_standards_number 0
_exptl_absorpt_coefficient_mu 0.083
_exptl_absorpt_correction_T_max 0.9826
_exptl_absorpt_correction_T_min 0.9641
_exptl_absorpt_correction_type multi-scan
_exptl_absorpt_process_details SADABS
_exptl_crystal_colour coloerless
_exptl_crystal_density_diffrn 1.242
_exptl_crystal_density_method 'not measured'
_exptl_crystal_description block
_exptl_crystal_F_000 348
_exptl_crystal_size_max 0.44
_exptl_crystal_size_mid 0.30
_exptl_crystal_size_min 0.21
_refine_diff_density_max 0.154
_refine_diff_density_min -0.182
_refine_diff_density_rms 0.047
_refine_ls_extinction_method none
_refine_ls_goodness_of_fit_ref 0.920
_refine_ls_hydrogen_treatment mixed
_refine_ls_matrix_type full
_refine_ls_number_parameters 109
_refine_ls_number_reflns 1970
_refine_ls_number_restraints 0
_refine_ls_restrained_S_all 0.920
_refine_ls_R_factor_all 0.1789
_refine_ls_R_factor_gt 0.0628
_refine_ls_shift/su_max 0.001
_refine_ls_shift/su_mean 0.000
_refine_ls_structure_factor_coef Fsqd
_refine_ls_weighting_details 'calc w=1/[\s^2^(Fo^2^)+(0.0384P)^2^+0.0000P] where P=(Fo^2^+2Fc^2^)/3'
_refine_ls_weighting_scheme calc
_refine_ls_wR_factor_gt 0.1041
_refine_ls_wR_factor_ref 0.1393
_reflns_number_gt 812
_reflns_number_total 1970
_reflns_threshold_expression >2sigma(I)
_cod_data_source_file c5dt00057b2.cif
_cod_data_source_block cs6
_cod_depositor_comments
;
The following automatic conversions were performed:

'_symmetry_cell_setting' value 'Monoclinic' changed to 'monoclinic'
according to
/usr/data/users/saulius/crontab/automatic-downloads/rss-feeds/RSC/lib/dictionaries/cif_core.dic
dictionary named 'cif_core.dic' version 2.4.2 from 2011-04-26.

Automatic conversion script
Id: cif_fix_values 3105 2015-03-04 15:46:00Z robertas 

 Adding full bibliography for 7034551--7034562.cif.
;
_cod_original_sg_symbol_H-M 'P2(1)/c '
_cod_database_code 7034557

loop_
_symmetry_equiv_pos_as_xyz
'x, y, z'
'-x, y+1/2, -z+1/2'
'-x, -y, -z'
'x, -y-1/2, z-1/2'

loop_
_atom_site_label
_atom_site_type_symbol
_atom_site_fract_x
_atom_site_fract_y
_atom_site_fract_z
_atom_site_U_iso_or_equiv
_atom_site_adp_type
_atom_site_occupancy
_atom_site_symmetry_multiplicity
_atom_site_calc_flag
_atom_site_refinement_flags
N2 N 0.1489(4) 0.73962(14) 0.79112(17) 0.0459(6) Uani 1 1 d .
O1 O -0.1552(4) 0.82499(14) 0.85757(15) 0.0682(6) Uani 1 1 d .
N1 N 0.5953(4) 0.58289(15) 0.71092(17) 0.0491(6) Uani 1 1 d .
C4 C 0.3161(5) 0.66678(18) 0.8092(2) 0.0440(7) Uani 1 1 d .
C3 C 0.4554(5) 0.6534(2) 0.7162(2) 0.0473(7) Uani 1 1 d .
H3A H 0.4395 0.6994 0.6582 0.057 Uiso 1 1 calc R
C8 C 0.0170(6) 0.75377(19) 0.8713(2) 0.0496(7) Uani 1 1 d .
C5 C 0.3510(6) 0.60965(18) 0.9058(2) 0.0544(8) Uani 1 1 d .
H5A H 0.4668 0.5599 0.9151 0.065 Uiso 1 1 calc R
C7 C 0.0425(6) 0.7001(2) 0.9724(2) 0.0624(9) Uani 1 1 d .
H7A H -0.0532 0.7135 1.0273 0.075 Uiso 1 1 calc R
C6 C 0.2123(7) 0.6270(2) 0.9887(2) 0.0653(9) Uani 1 1 d .
H6A H 0.2339 0.5893 1.0551 0.078 Uiso 1 1 calc R
C9 C -0.1890(7) 0.8807(2) 0.7537(2) 0.0726(10) Uani 1 1 d .
H9A H -0.3154 0.9285 0.7547 0.109 Uiso 1 1 calc R
H9B H -0.2429 0.8406 0.6870 0.109 Uiso 1 1 calc R
H9C H -0.0314 0.9107 0.7498 0.109 Uiso 1 1 calc R
C2 C 0.7228(5) 0.57903(19) 0.6137(2) 0.0543(8) Uani 1 1 d .
H2A H 0.9045 0.5746 0.6438 0.065 Uiso 1 1 calc R
H2B H 0.6891 0.6371 0.5687 0.065 Uiso 1 1 calc R
C1 C 0.6347(5) 0.49503(18) 0.53499(19) 0.0489(7) Uani 1 1 d .
H1A H 0.7473 0.4873 0.4817 0.059 Uiso 1 1 calc R
H1B H 0.6466 0.4381 0.5823 0.059 Uiso 1 1 calc R

loop_
_atom_site_aniso_label
_atom_site_aniso_U_11
_atom_site_aniso_U_22
_atom_site_aniso_U_33
_atom_site_aniso_U_23
_atom_site_aniso_U_13
_atom_site_aniso_U_12
N2 0.0489(16) 0.0488(14) 0.0408(12) -0.0067(10) 0.0114(11) 0.0013(12)
O1 0.0757(17) 0.0739(14) 0.0592(12) -0.0029(11) 0.0240(11) 0.0248(12)
N1 0.0517(16) 0.0526(14) 0.0457(12) -0.0094(11) 0.0168(11) -0.0019(12)
C4 0.0491(19) 0.0428(15) 0.0404(14) -0.0051(13) 0.0103(13) -0.0055(14)
C3 0.053(2) 0.0508(17) 0.0386(14) -0.0015(13) 0.0107(13) -0.0045(15)
C8 0.050(2) 0.0533(18) 0.0451(15) -0.0097(14) 0.0101(15) 0.0041(15)
C5 0.069(2) 0.0529(18) 0.0430(14) 0.0002(14) 0.0168(15) 0.0111(15)
C7 0.072(2) 0.077(2) 0.0440(16) -0.0066(15) 0.0244(15) 0.0071(19)
C6 0.086(3) 0.069(2) 0.0435(16) 0.0083(15) 0.0205(16) 0.0116(19)
C9 0.085(3) 0.068(2) 0.0632(18) 0.0025(16) 0.0123(18) 0.0233(18)
C2 0.0456(19) 0.0630(18) 0.0593(16) -0.0147(15) 0.0223(14) -0.0085(15)
C1 0.0427(17) 0.0566(17) 0.0511(16) -0.0114(13) 0.0179(12) 0.0008(14)

loop_
_atom_type_symbol
_atom_type_description
_atom_type_scat_dispersion_real
_atom_type_scat_dispersion_imag
_atom_type_scat_source
C C 0.0033 0.0016 'International Tables Vol C Tables 4.2.6.8 and 6.1.1.4'
H H 0.0000 0.0000 'International Tables Vol C Tables 4.2.6.8 and 6.1.1.4'
N N 0.0061 0.0033 'International Tables Vol C Tables 4.2.6.8 and 6.1.1.4'
O O 0.0106 0.0060 'International Tables Vol C Tables 4.2.6.8 and 6.1.1.4'

loop_
_geom_angle_atom_site_label_1
_geom_angle_atom_site_label_2
_geom_angle_atom_site_label_3
_geom_angle
_geom_angle_site_symmetry_1
C8 N2 C4 116.8(2) .
C8 O1 C9 117.7(2) .
C3 N1 C2 117.4(2) .
N2 C4 C5 122.8(3) .
N2 C4 C3 114.4(2) .
C5 C4 C3 122.8(3) .
N1 C3 C4 123.3(3) .
N1 C3 H3A 118.4 .
C4 C3 H3A 118.4 .
N2 C8 O1 119.6(2) .
N2 C8 C7 124.2(3) .
O1 C8 C7 116.3(3) .
C4 C5 C6 119.0(3) .
C4 C5 H5A 120.5 .
C6 C5 H5A 120.5 .
C6 C7 C8 118.0(3) .
C6 C7 H7A 121.0 .
C8 C7 H7A 121.0 .
C7 C6 C5 119.2(3) .
C7 C6 H6A 120.4 .
C5 C6 H6A 120.4 .
O1 C9 H9A 109.5 .
O1 C9 H9B 109.5 .
H9A C9 H9B 109.5 .
O1 C9 H9C 109.5 .
H9A C9 H9C 109.5 .
H9B C9 H9C 109.5 .
N1 C2 C1 111.6(2) .
N1 C2 H2A 109.3 .
C1 C2 H2A 109.3 .
N1 C2 H2B 109.3 .
C1 C2 H2B 109.3 .
H2A C2 H2B 108.0 .
C1 C1 C2 113.4(3) 3_666
C1 C1 H1A 108.9 3_666
C2 C1 H1A 108.9 .
C1 C1 H1B 108.9 3_666
C2 C1 H1B 108.9 .
H1A C1 H1B 107.7 .

loop_
_geom_bond_atom_site_label_1
_geom_bond_atom_site_label_2
_geom_bond_distance
_geom_bond_site_symmetry_2
N2 C8 1.314(3) .
N2 C4 1.353(3) .
O1 C8 1.354(3) .
O1 C9 1.429(3) .
N1 C3 1.258(3) .
N1 C2 1.458(3) .
C4 C5 1.371(3) .
C4 C3 1.468(4) .
C3 H3A 0.9300 .
C8 C7 1.390(4) .
C5 C6 1.374(4) .
C5 H5A 0.9300 .
C7 C6 1.365(4) .
C7 H7A 0.9300 .
C6 H6A 0.9300 .
C9 H9A 0.9600 .
C9 H9B 0.9600 .
C9 H9C 0.9600 .
C2 C1 1.514(3) .
C2 H2A 0.9700 .
C2 H2B 0.9700 .
C1 C1 1.513(5) 3_666
C1 H1A 0.9700 .
C1 H1B 0.9700 .
